data_4108713
loop_
_publ_author_name
'Raissa M. Trend'
'Brian M. Stoltz'

_publ_contact_author
;       Michael W. Day
        Beckman Institute
        California Institute of Technology
        Pasadena, CA  91125
        USA
;
_publ_contact_author_email mikeday@caltech.edu
_publ_contact_author_fax '(818) 449 4159'
_publ_contact_author_phone '(818) 395 2734'
_publ_section_title
;
 Structural Features and Reactivity of (Sparteine)PdCl2: A Model for
 Selectivity in the Oxidative Kinetic Resolution of Secondary Alcohols
;
_journal_name_full 'Journal of the American Chemical Society'
_journal_page_first 15957
_journal_page_last 15966
_journal_paper_doi 10.1021/ja804955e
_journal_volume 130
_journal_year 2008
_chemical_formula_moiety 'C15 H26 Br2 N2 Pd, C H2 Cl2'
_chemical_formula_sum 'C16 H28 Br2 Cl2 N2 Pd'
_chemical_formula_weight 585.52
_chemical_name_systematic
; 
 ? 
;
_space_group_IT_number 19
_symmetry_cell_setting orthorhombic
_symmetry_space_group_name_Hall 'P 2ac 2ab'
_symmetry_space_group_name_H-M 'P 21 21 21'
_atom_sites_solution_hydrogens geom
_atom_sites_solution_primary direct
_atom_sites_solution_secondary difmap
_audit_creation_method SHELXL-97
_cell_angle_alpha 90.00
_cell_angle_beta 90.00
_cell_angle_gamma 90.00
_cell_formula_units_Z 4
_cell_length_a 8.8518(3)
_cell_length_b 14.7348(4)
_cell_length_c 15.4442(4)
_cell_measurement_reflns_used 19178
_cell_measurement_temperature 100(2)
_cell_measurement_theta_max 37.85
_cell_measurement_theta_min 2.64
_cell_volume 2014.38(10)
_computing_cell_refinement 'Bruker SAINT v6.45A'
_computing_data_collection 'Bruker SMART v5.630'
_computing_data_reduction 'Bruker SAINT v6.45A'
_computing_molecular_graphics 'Bruker XP v5.1'
_computing_publication_material 'Bruker XCIF v6.12'
_computing_structure_refinement 'Bruker XL v6.12'
_computing_structure_solution 'Bruker XS v6.12'
_diffrn_ambient_temperature 100(2)
_diffrn_measured_fraction_theta_full 0.980
_diffrn_measured_fraction_theta_max 0.980
_diffrn_measurement_device_type 'Bruker SMART 1000'
_diffrn_measurement_method '\w scans at 7 \f settings'
_diffrn_radiation_monochromator graphite
_diffrn_radiation_source 'fine-focus sealed tube'
_diffrn_radiation_type MoK\a
_diffrn_radiation_wavelength 0.71073
_diffrn_reflns_av_R_equivalents 0.0625
_diffrn_reflns_av_sigmaI/netI 0.0608
_diffrn_reflns_limit_h_max 15
_diffrn_reflns_limit_h_min -15
_diffrn_reflns_limit_k_max 25
_diffrn_reflns_limit_k_min -25
_diffrn_reflns_limit_l_max 26
_diffrn_reflns_limit_l_min -26
_diffrn_reflns_number 52177
_diffrn_reflns_theta_full 38.18
_diffrn_reflns_theta_max 38.18
_diffrn_reflns_theta_min 1.91
_exptl_absorpt_coefficient_mu 5.154
_exptl_absorpt_correction_T_max 1.000000
_exptl_absorpt_correction_T_min 0.647147
_exptl_absorpt_correction_type SADABS
_exptl_crystal_colour 'Dark red'
_exptl_crystal_density_diffrn 1.931
_exptl_crystal_density_meas 0
_exptl_crystal_description Blade
_exptl_crystal_F_000 1152
_exptl_crystal_size_max 0.31
_exptl_crystal_size_mid 0.18
_exptl_crystal_size_min 0.10
_refine_diff_density_max 1.149
_refine_diff_density_min -0.876
_refine_diff_density_rms 0.140
_refine_ls_abs_structure_details 'Flack H D (1983), Acta Cryst. A39, 876-881'
_refine_ls_abs_structure_Flack 0.011(4)
_refine_ls_extinction_method none
_refine_ls_goodness_of_fit_ref 1.046
_refine_ls_hydrogen_treatment Riding
_refine_ls_matrix_type 'Full matrix'
_refine_ls_number_parameters 208
_refine_ls_number_reflns 10756
_refine_ls_number_restraints 0
_refine_ls_restrained_S_all 1.046
_refine_ls_R_factor_all 0.0565
_refine_ls_R_factor_gt 0.0341
_refine_ls_shift/su_max 0.002
_refine_ls_shift/su_mean 0.000
_refine_ls_structure_factor_coef Fsqd
_refine_ls_weighting_details w=1/s^2^(Fo^2^)
_refine_ls_weighting_scheme sigma
_refine_ls_wR_factor_gt 0.0526
_refine_ls_wR_factor_ref 0.0574
_reflns_number_gt 8371
_reflns_number_total 10756
_reflns_threshold_expression >2sigma(I)
_cod_data_source_file ja804955e_si_009.cif
_cod_data_source_block rmt17
_cod_depositor_comments
;
The following automatic conversions were performed:

'_atom_sites_solution_primary' value 'direct methods' was changed to
'direct'.

'_atom_sites_solution_secondary' value 'Difference Fourier map' was
changed to 'difmap'.

'_atom_sites_solution_hydrogens' value 'Geometric positions' was
changed to 'geom'.

Automatic conversion script
Id: cif_fix_values 6452 2018-10-05 10:23:21Z andrius 
;
_cod_database_code 4108713

loop_
_symmetry_equiv_pos_as_xyz
'x, y, z'
'-x+1/2, -y, z+1/2'
'-x, y+1/2, -z+1/2'
'x+1/2, -y+1/2, -z'

loop_
_atom_site_label
_atom_site_type_symbol
_atom_site_fract_x
_atom_site_fract_y
_atom_site_fract_z
_atom_site_U_iso_or_equiv
_atom_site_adp_type
_atom_site_occupancy
_atom_site_symmetry_multiplicity
_atom_site_calc_flag
_atom_site_refinement_flags
Pd1 Pd 0.376729(16) 0.105761(10) 0.926417(11) 0.01340(3) Uani 1 1 d .
Br1 Br 0.39246(2) 0.041599(15) 1.072306(17) 0.02301(5) Uani 1 1 d .
Br2 Br 0.65283(2) 0.089340(15) 0.927652(19) 0.02428(5) Uani 1 1 d .
N1 N 0.13792(18) 0.09835(12) 0.92095(12) 0.0164(3) Uani 1 1 d .
N2 N 0.3661(2) 0.19313(13) 0.81501(12) 0.0181(4) Uani 1 1 d .
C1 C 0.0644(3) 0.03816(18) 0.98757(15) 0.0210(5) Uani 1 1 d .
H1A H -0.0464 0.0463 0.9844 0.025 Uiso 1 1 calc R
H1B H 0.0977 0.0576 1.0459 0.025 Uiso 1 1 calc R
C2 C 0.1012(3) -0.06180(17) 0.97598(15) 0.0220(5) Uani 1 1 d .
H2A H 0.0419 -0.0977 1.0182 0.026 Uiso 1 1 calc R
H2B H 0.2096 -0.0717 0.9885 0.026 Uiso 1 1 calc R
C3 C 0.0669(3) -0.09553(18) 0.88518(16) 0.0263(5) Uani 1 1 d .
H3A H 0.1070 -0.1578 0.8778 0.032 Uiso 1 1 calc R
H3B H -0.0438 -0.0974 0.8761 0.032 Uiso 1 1 calc R
C4 C 0.1390(3) -0.03254(16) 0.81939(15) 0.0230(5) Uani 1 1 d .
H4A H 0.1124 -0.0526 0.7602 0.028 Uiso 1 1 calc R
H4B H 0.2503 -0.0349 0.8253 0.028 Uiso 1 1 calc R
C5 C 0.0844(3) 0.06407(17) 0.83332(14) 0.0195(5) Uani 1 1 d .
H5 H -0.0282 0.0606 0.8370 0.023 Uiso 1 1 calc R
C6 C 0.1191(3) 0.13019(16) 0.76030(15) 0.0231(5) Uani 1 1 d .
H6 H 0.0729 0.1054 0.7062 0.028 Uiso 1 1 calc R
C7 C 0.2865(3) 0.14698(16) 0.74227(15) 0.0214(5) Uani 1 1 d .
H7A H 0.3365 0.0881 0.7307 0.026 Uiso 1 1 calc R
H7B H 0.2961 0.1847 0.6895 0.026 Uiso 1 1 calc R
C8 C 0.5230(3) 0.21931(17) 0.78613(17) 0.0244(5) Uani 1 1 d .
H8A H 0.5723 0.1651 0.7608 0.029 Uiso 1 1 calc R
H8B H 0.5821 0.2372 0.8378 0.029 Uiso 1 1 calc R
C9 C 0.5307(3) 0.29644(19) 0.72002(19) 0.0316(6) Uani 1 1 d .
H9A H 0.6373 0.3086 0.7045 0.038 Uiso 1 1 calc R
H9B H 0.4760 0.2788 0.6667 0.038 Uiso 1 1 calc R
C10 C 0.4599(4) 0.38131(19) 0.75819(19) 0.0345(7) Uani 1 1 d .
H10A H 0.4610 0.4309 0.7150 0.041 Uiso 1 1 calc R
H10B H 0.5179 0.4013 0.8096 0.041 Uiso 1 1 calc R
C11 C 0.2979(3) 0.35911(18) 0.7839(2) 0.0319(6) Uani 1 1 d .
H11A H 0.2389 0.3464 0.7308 0.038 Uiso 1 1 calc R
H11B H 0.2528 0.4131 0.8120 0.038 Uiso 1 1 calc R
C12 C 0.2831(3) 0.27776(16) 0.84552(17) 0.0219(5) Uani 1 1 d .
H12 H 0.3290 0.2961 0.9021 0.026 Uiso 1 1 calc R
C13 C 0.1155(3) 0.25789(16) 0.86240(16) 0.0243(5) Uani 1 1 d .
H13 H 0.0653 0.3169 0.8762 0.029 Uiso 1 1 calc R
C14 C 0.0831(2) 0.19333(16) 0.93682(17) 0.0224(5) Uani 1 1 d .
H14A H 0.1319 0.2170 0.9899 0.027 Uiso 1 1 calc R
H14B H -0.0272 0.1918 0.9472 0.027 Uiso 1 1 calc R
C15 C 0.0410(3) 0.22041(18) 0.78049(18) 0.0280(6) Uani 1 1 d .
H15A H 0.0539 0.2634 0.7318 0.034 Uiso 1 1 calc R
H15B H -0.0684 0.2108 0.7902 0.034 Uiso 1 1 calc R
C20 C 0.8408(3) 0.1359(2) 0.5322(2) 0.0358(7) Uani 1 1 d .
H20A H 0.8446 0.0825 0.4934 0.043 Uiso 1 1 calc R
H20B H 0.9458 0.1560 0.5431 0.043 Uiso 1 1 calc R
Cl1 Cl 0.73934(9) 0.22443(5) 0.48082(5) 0.03797(17) Uani 1 1 d .
Cl2 Cl 0.75593(8) 0.10468(6) 0.63097(5) 0.03602(15) Uani 1 1 d .

loop_
_atom_site_aniso_label
_atom_site_aniso_U_11
_atom_site_aniso_U_22
_atom_site_aniso_U_33
_atom_site_aniso_U_23
_atom_site_aniso_U_13
_atom_site_aniso_U_12
Pd1 0.01226(6) 0.01460(6) 0.01334(6) 0.00027(6) -0.00149(6) 0.00116(5)
Br1 0.02434(10) 0.02725(11) 0.01745(10) 0.00646(10) -0.00904(11) -0.00925(8)
Br2 0.01222(8) 0.02539(11) 0.03524(12) 0.00571(12) -0.00111(10) 0.00227(7)
N1 0.0148(7) 0.0191(8) 0.0154(8) -0.0046(8) -0.0010(7) 0.0020(6)
N2 0.0200(9) 0.0178(8) 0.0165(8) 0.0015(7) 0.0008(7) 0.0023(8)
C1 0.0159(10) 0.0310(13) 0.0161(11) 0.0008(10) 0.0034(8) -0.0011(9)
C2 0.0201(11) 0.0268(12) 0.0191(10) 0.0007(9) -0.0019(9) -0.0085(9)
C3 0.0305(12) 0.0245(13) 0.0239(12) -0.0003(10) -0.0072(10) -0.0099(10)
C4 0.0300(13) 0.0221(11) 0.0168(10) -0.0053(9) -0.0037(9) -0.0022(10)
C5 0.0174(10) 0.0258(12) 0.0154(10) -0.0020(9) -0.0055(8) -0.0001(8)
C6 0.0289(12) 0.0235(11) 0.0169(10) -0.0003(8) -0.0093(10) 0.0030(10)
C7 0.0307(12) 0.0189(11) 0.0146(11) -0.0004(9) -0.0007(9) 0.0005(9)
C8 0.0230(11) 0.0258(13) 0.0244(12) 0.0065(10) 0.0049(10) 0.0003(9)
C9 0.0390(15) 0.0285(14) 0.0272(14) 0.0072(11) 0.0038(12) -0.0066(12)
C10 0.0533(18) 0.0213(14) 0.0291(14) 0.0067(11) -0.0071(12) -0.0058(12)
C11 0.0465(16) 0.0158(12) 0.0336(15) 0.0040(11) -0.0092(13) 0.0031(11)
C12 0.0292(12) 0.0171(11) 0.0194(12) -0.0022(9) -0.0042(9) 0.0052(9)
C13 0.0253(11) 0.0206(11) 0.0268(12) -0.0008(9) -0.0049(10) 0.0101(10)
C14 0.0188(10) 0.0246(11) 0.0239(12) -0.0056(10) 0.0023(9) 0.0074(8)
C15 0.0261(13) 0.0276(14) 0.0304(14) 0.0013(11) -0.0101(11) 0.0116(10)
C20 0.0423(16) 0.0260(13) 0.0390(16) 0.0000(12) 0.0142(13) 0.0017(12)
Cl1 0.0455(4) 0.0308(4) 0.0376(4) 0.0065(3) -0.0024(3) -0.0062(3)
Cl2 0.0368(4) 0.0422(4) 0.0290(3) 0.0036(3) 0.0055(3) 0.0065(3)

loop_
_atom_type_symbol
_atom_type_description
_atom_type_scat_dispersion_real
_atom_type_scat_dispersion_imag
_atom_type_scat_source
C C 0.0033 0.0016 'International Tables Vol C Tables 4.2.6.8 and 6.1.1.4'
H H 0.0000 0.0000 'International Tables Vol C Tables 4.2.6.8 and 6.1.1.4'
N N 0.0061 0.0033 'International Tables Vol C Tables 4.2.6.8 and 6.1.1.4'
Cl Cl 0.1484 0.1585 'International Tables Vol C Tables 4.2.6.8 and 6.1.1.4'
Br Br -0.2901 2.4595 'International Tables Vol C Tables 4.2.6.8 and 6.1.1.4'
Pd Pd -0.9988 1.0072 'International Tables Vol C Tables 4.2.6.8 and 6.1.1.4'

loop_
_geom_angle_atom_site_label_1
_geom_angle_atom_site_label_2
_geom_angle_atom_site_label_3
_geom_angle
_geom_angle_publ_flag
N1 Pd1 N2 87.43(7) yes
N1 Pd1 Br1 94.22(5) yes
N2 Pd1 Br1 165.96(5) yes
N1 Pd1 Br2 171.20(5) yes
N2 Pd1 Br2 96.25(5) yes
Br1 Pd1 Br2 84.155(10) yes
C14 N1 C1 107.33(18) ?
C14 N1 C5 110.77(18) ?
C1 N1 C5 106.14(17) ?
C14 N1 Pd1 105.53(13) ?
C1 N1 Pd1 115.73(13) ?
C5 N1 Pd1 111.30(13) ?
C7 N2 C8 109.20(18) ?
C7 N2 C12 112.30(18) ?
C8 N2 C12 109.03(18) ?
C7 N2 Pd1 110.53(14) ?
C8 N2 Pd1 110.43(14) ?
C12 N2 Pd1 105.30(14) ?
N1 C1 C2 113.45(19) ?
C1 C2 C3 112.5(2) ?
C4 C3 C2 109.52(19) ?
C3 C4 C5 110.2(2) ?
C6 C5 N1 112.60(18) ?
C6 C5 C4 115.5(2) ?
N1 C5 C4 109.79(18) ?
C5 C6 C7 115.74(19) ?
C5 C6 C15 108.3(2) ?
C7 C6 C15 109.6(2) ?
N2 C7 C6 113.26(19) ?
N2 C8 C9 115.4(2) ?
C10 C9 C8 109.5(2) ?
C9 C10 C11 108.2(2) ?
C10 C11 C12 114.1(2) ?
N2 C12 C11 114.0(2) ?
N2 C12 C13 111.27(19) ?
C11 C12 C13 109.6(2) ?
C14 C13 C15 108.6(2) ?
C14 C13 C12 115.46(19) ?
C15 C13 C12 110.2(2) ?
N1 C14 C13 113.54(19) ?
C13 C15 C6 106.70(19) ?
Cl2 C20 Cl1 111.38(16) ?

loop_
_geom_bond_atom_site_label_1
_geom_bond_atom_site_label_2
_geom_bond_distance
_geom_bond_publ_flag
Pd1 N1 2.1184(16) yes
Pd1 N2 2.1510(18) yes
Pd1 Br1 2.4474(3) yes
Pd1 Br2 2.4560(3) yes
N1 C14 1.501(3) ?
N1 C1 1.506(3) ?
N1 C5 1.520(3) ?
N2 C7 1.490(3) ?
N2 C8 1.509(3) ?
N2 C12 1.522(3) ?
C1 C2 1.519(4) ?
C2 C3 1.518(3) ?
C3 C4 1.517(4) ?
C4 C5 1.518(3) ?
C5 C6 1.522(3) ?
C6 C7 1.528(4) ?
C6 C15 1.531(3) ?
C8 C9 1.529(4) ?
C9 C10 1.518(4) ?
C10 C11 1.524(4) ?
C11 C12 1.536(4) ?
C12 C13 1.535(4) ?
C13 C14 1.519(4) ?
C13 C15 1.530(4) ?
C20 Cl2 1.761(3) ?
C20 Cl1 1.771(3) ?
